data_4101567
loop_
_publ_author_name
'Nishiyabu, Ryuhei'
'Palacios, Manuel A'
'Dehaen, Wim'
'Anzenbacher, Jr, Pavel'

_publ_section_title
;
 Synthesis, structure, anion binding, and sensing by calix[4]pyrrole
 isomers.
;
_journal_issue 35
_journal_name_full 'Journal of the American Chemical Society'
_journal_page_first 11496
_journal_page_last 11504
_journal_paper_doi 10.1021/ja0622150
_journal_volume 128
_journal_year 2006
_chemical_formula_sum 'C38 H51 N7 O4 S2'
_chemical_formula_weight 733.98
_chemical_name_systematic
; 
 ? 
;
_space_group_IT_number 14
_symmetry_cell_setting monoclinic
_symmetry_space_group_name_Hall '-P 2yn'
_symmetry_space_group_name_H-M 'P 1 21/n 1'
_atom_sites_solution_hydrogens geom
_atom_sites_solution_primary direct
_atom_sites_solution_secondary difmap
_audit_creation_method SHELXL-97
_cell_angle_alpha 90.00
_cell_angle_beta 104.564(2)
_cell_angle_gamma 90.00
_cell_formula_units_Z 4
_cell_length_a 18.1048(4)
_cell_length_b 9.9834(2)
_cell_length_c 22.5666(5)
_cell_measurement_reflns_used 6947
_cell_measurement_temperature 153(2)
_cell_measurement_theta_max 25
_cell_measurement_theta_min 3
_cell_volume 3947.79(15)
_computing_cell_refinement 'Collect software, Nonius B.V. 1998'
_computing_data_collection 'Collect software, Nonius B.V. 1998'
_computing_data_reduction
;
DENZO and Scalepack (Otwinoski and Minor, 1997)
;
_computing_molecular_graphics 'XP SHELXTL/PC, Siemens Analytical'
_computing_structure_refinement 'XL SHELXTL/PC, Siemens Analytical'
_computing_structure_solution
;

SIR97 - Altomare A., Burla M.C., Camalli M., Cascarano G.L., Giacovazzo C., 
Guagliardi A., Moliterni A.G.G., Polidori G.,Spagna R.
;
_diffrn_ambient_temperature 153(2)
_diffrn_measured_fraction_theta_full 0.989
_diffrn_measured_fraction_theta_max 0.989
_diffrn_measurement_device_type 'Nonius Kappa CCD'
_diffrn_measurement_method \w-scans
_diffrn_radiation_monochromator graphite
_diffrn_radiation_source 'fine-focus sealed tube'
_diffrn_radiation_type MoK\a
_diffrn_radiation_wavelength 0.71073
_diffrn_reflns_av_R_equivalents 0.1008
_diffrn_reflns_av_sigmaI/netI 0.1603
_diffrn_reflns_limit_h_max 21
_diffrn_reflns_limit_h_min -21
_diffrn_reflns_limit_k_max 11
_diffrn_reflns_limit_k_min -11
_diffrn_reflns_limit_l_max 26
_diffrn_reflns_limit_l_min -26
_diffrn_reflns_number 12756
_diffrn_reflns_theta_full 25.02
_diffrn_reflns_theta_max 25.02
_diffrn_reflns_theta_min 3.06
_exptl_absorpt_coefficient_mu 0.182
_exptl_absorpt_correction_type none
_exptl_crystal_colour orange
_exptl_crystal_density_diffrn 1.235
_exptl_crystal_density_method 'not measured'
_exptl_crystal_description lathes
_exptl_crystal_F_000 1568
_exptl_crystal_size_max 0.44
_exptl_crystal_size_mid 0.13
_exptl_crystal_size_min 0.08
_refine_diff_density_max 0.265
_refine_diff_density_min -0.249
_refine_diff_density_rms 0.051
_refine_ls_extinction_coef 0.0014(2)
_refine_ls_extinction_expression Fc^*^=kFc[1+0.001xFc^2^\l^3^/sin(2\q)]^-1/4^
_refine_ls_extinction_method SHELXL
_refine_ls_goodness_of_fit_ref 0.947
_refine_ls_hydrogen_treatment mixed
_refine_ls_matrix_type full
_refine_ls_number_parameters 477
_refine_ls_number_reflns 6895
_refine_ls_number_restraints 0
_refine_ls_restrained_S_all 0.947
_refine_ls_R_factor_all 0.1643
_refine_ls_R_factor_gt 0.0540
_refine_ls_shift/su_max 0.032
_refine_ls_shift/su_mean 0.003
_refine_ls_structure_factor_coef Fsqd
_refine_ls_weighting_details 'calc w=1/[\s^2^(Fo^2^)+(0.0421P)^2^+0.0000P] where P=(Fo^2^+2Fc^2^)/3'
_refine_ls_weighting_scheme calc
_refine_ls_wR_factor_gt 0.0955
_refine_ls_wR_factor_ref 0.1215
_reflns_number_gt 3287
_reflns_number_total 6895
_reflns_threshold_expression >2sigma(I)
_cod_data_source_file ja0622150si20060417_022450.cif
_cod_data_source_block rn90f
_cod_depositor_comments
;
The following automatic conversions were performed:
'_symmetry_cell_setting' value 'Monoclinic' changed to 'monoclinic'
according to '/home/saulius/struct/CIF-dictionaries/cif_core.dic'
dictionary named 'cif_core.dic' version 2.4.1 from 2010-06-29.

Automatic conversion script
Id: cif_fix_enum 1527 2010-12-29 10:47:43Z saulius 
;
_cod_original_sg_symbol_H-M P21/n
_cod_database_code 4101567

loop_
_symmetry_equiv_pos_as_xyz
'x, y, z'
'-x+1/2, y+1/2, -z+1/2'
'-x, -y, -z'
'x-1/2, -y-1/2, z-1/2'

loop_
_atom_site_label
_atom_site_type_symbol
_atom_site_fract_x
_atom_site_fract_y
_atom_site_fract_z
_atom_site_U_iso_or_equiv
_atom_site_adp_type
_atom_site_occupancy
_atom_site_symmetry_multiplicity
_atom_site_calc_flag
_atom_site_refinement_flags
O1 O 0.59394(12) 0.3693(3) 0.16844(10) 0.0487(7) Uani 1 1 d .
N1 N 0.13733(15) 0.7620(3) 0.13723(12) 0.0298(7) Uani 1 1 d .
C1 C 0.07430(17) 0.7978(3) 0.15583(13) 0.0278(8) Uani 1 1 d .
N2 N 0.07513(15) 0.5443(3) 0.32670(13) 0.0323(8) Uani 1 1 d .
O2 O 0.56936(12) 0.4114(3) 0.07173(10) 0.0549(8) Uani 1 1 d .
C2 C 0.08454(17) 0.7518(3) 0.21564(12) 0.0282(8) Uani 1 1 d .
H2A H 0.0484 0.7626 0.2400 0.034 Uiso 1 1 d R
N3 N -0.11668(16) 0.5626(4) 0.26630(13) 0.0381(8) Uani 1 1 d .
N4 N -0.09487(16) 0.7396(4) 0.13650(12) 0.0322(8) Uani 1 1 d .
C3 C 0.15489(16) 0.6881(3) 0.23431(12) 0.0260(8) Uani 1 1 d .
C4 C 0.18766(17) 0.6945(3) 0.18404(13) 0.0261(8) Uani 1 1 d .
N5 N 0.25614(14) 0.6429(3) 0.18136(11) 0.0301(7) Uani 1 1 d .
C5 C 0.19173(16) 0.6307(3) 0.29736(13) 0.0279(8) Uani 1 1 d .
N6 N 0.27217(14) 0.6505(3) 0.12885(11) 0.0332(7) Uani 1 1 d .
C6 C 0.13563(16) 0.6319(3) 0.33728(13) 0.0260(8) Uani 1 1 d .
C7 C 0.13113(17) 0.7058(4) 0.38666(13) 0.0339(9) Uani 1 1 d .
H7A H 0.1656 0.7760 0.4050 0.041 Uiso 1 1 d R
N7 N 0.55293(15) 0.4175(3) 0.12112(13) 0.0400(8) Uani 1 1 d .
C8 C 0.06621(18) 0.6623(4) 0.40620(13) 0.0359(10) Uani 1 1 d .
H8A H 0.0494 0.6959 0.4405 0.043 Uiso 1 1 d R
C9 C 0.03165(17) 0.5637(4) 0.36799(13) 0.0312(9) Uani 1 1 d .
C10 C -0.03626(18) 0.4742(4) 0.36603(14) 0.0374(9) Uani 1 1 d .
C11 C -0.08204(18) 0.4561(4) 0.30085(14) 0.0334(9) Uani 1 1 d .
C12 C -0.09962(19) 0.3448(4) 0.26483(15) 0.0432(10) Uani 1 1 d .
H12A H -0.0831 0.2550 0.2763 0.052 Uiso 1 1 d R
C13 C -0.14656(19) 0.3873(4) 0.20716(16) 0.0470(10) Uani 1 1 d .
H13A H -0.1676 0.3326 0.1720 0.056 Uiso 1 1 d R
C14 C -0.15682(18) 0.5212(4) 0.20922(14) 0.0360(9) Uani 1 1 d .
C15 C -0.20431(17) 0.6207(4) 0.16451(14) 0.0410(10) Uani 1 1 d .
C16 C -0.15767(18) 0.7452(4) 0.16106(14) 0.0364(9) Uani 1 1 d .
C17 C -0.16165(19) 0.8728(4) 0.18026(13) 0.0375(9) Uani 1 1 d .
H17A H -0.1996 0.9051 0.1997 0.045 Uiso 1 1 d R
C18 C -0.10036(18) 0.9472(4) 0.16766(13) 0.0365(9) Uani 1 1 d .
H18A H -0.0893 1.0402 0.1764 0.044 Uiso 1 1 d R
C19 C -0.05976(17) 0.8621(4) 0.14024(13) 0.0298(9) Uani 1 1 d .
C20 C 0.01078(17) 0.8812(4) 0.11709(13) 0.0313(9) Uani 1 1 d .
C21 C 0.22017(17) 0.4870(3) 0.29383(13) 0.0359(9) Uani 1 1 d .
H21A H 0.1780 0.4307 0.2745 0.054 Uiso 1 1 d R
H21B H 0.2580 0.4847 0.2707 0.054 Uiso 1 1 d R
H21C H 0.2422 0.4554 0.3346 0.054 Uiso 1 1 d R
C22 C 0.26000(16) 0.7194(4) 0.32798(13) 0.0371(10) Uani 1 1 d .
H22A H 0.2425 0.8097 0.3297 0.056 Uiso 1 1 d R
H22B H 0.2820 0.6877 0.3688 0.056 Uiso 1 1 d R
H22C H 0.2978 0.7170 0.3048 0.056 Uiso 1 1 d R
C23 C -0.00861(19) 0.3373(4) 0.39381(14) 0.0469(11) Uani 1 1 d .
H23A H 0.0235 0.2976 0.3706 0.070 Uiso 1 1 d R
H23B H 0.0198 0.3481 0.4356 0.070 Uiso 1 1 d R
H23C H -0.0517 0.2802 0.3922 0.070 Uiso 1 1 d R
C24 C -0.08711(18) 0.5382(4) 0.40458(14) 0.0487(11) Uani 1 1 d .
H24A H -0.0590 0.5494 0.4464 0.073 Uiso 1 1 d R
H24B H -0.1040 0.6241 0.3872 0.073 Uiso 1 1 d R
H24C H -0.1306 0.4819 0.4029 0.073 Uiso 1 1 d R
C25 C -0.27406(18) 0.6605(4) 0.18756(15) 0.0597(12) Uani 1 1 d .
H25A H -0.2568 0.7016 0.2271 0.090 Uiso 1 1 d R
H25B H -0.3048 0.7230 0.1596 0.090 Uiso 1 1 d R
H25C H -0.3038 0.5825 0.1908 0.090 Uiso 1 1 d R
C26 C -0.23176(19) 0.5561(4) 0.10123(14) 0.0525(11) Uani 1 1 d .
H26A H -0.1883 0.5307 0.0867 0.079 Uiso 1 1 d R
H26B H -0.2615 0.4780 0.1043 0.079 Uiso 1 1 d R
H26C H -0.2624 0.6185 0.0731 0.079 Uiso 1 1 d R
C27 C 0.03492(19) 1.0281(4) 0.12269(14) 0.0441(10) Uani 1 1 d .
H27A H 0.0466 1.0547 0.1649 0.066 Uiso 1 1 d R
H27B H 0.0795 1.0385 0.1073 0.066 Uiso 1 1 d R
H27C H -0.0055 1.0831 0.0993 0.066 Uiso 1 1 d R
C28 C -0.00587(17) 0.8395(4) 0.04880(12) 0.0396(10) Uani 1 1 d .
H28A H -0.0217 0.7474 0.0450 0.059 Uiso 1 1 d R
H28B H -0.0463 0.8948 0.0255 0.059 Uiso 1 1 d R
H28C H 0.0387 0.8502 0.0336 0.059 Uiso 1 1 d R
C29 C 0.34456(17) 0.5942(3) 0.13062(13) 0.0300(8) Uani 1 1 d .
C30 C 0.36220(18) 0.5761(4) 0.07413(13) 0.0351(9) Uani 1 1 d .
H30A H 0.3250 0.6023 0.0376 0.042 Uiso 1 1 d R
C31 C 0.43080(18) 0.5203(4) 0.07081(14) 0.0348(9) Uani 1 1 d .
H31A H 0.4436 0.5087 0.0323 0.042 Uiso 1 1 d R
C32 C 0.48142(16) 0.4817(3) 0.12434(14) 0.0308(9) Uani 1 1 d .
C33 C 0.46646(18) 0.4995(3) 0.18077(13) 0.0341(9) Uani 1 1 d .
H33A H 0.5033 0.4722 0.2173 0.041 Uiso 1 1 d R
C34 C 0.39840(17) 0.5566(3) 0.18355(13) 0.0332(9) Uani 1 1 d .
H34A H 0.3869 0.5714 0.2223 0.040 Uiso 1 1 d R
S1A S 0.00125(5) 0.38889(10) 0.09031(4) 0.0435(3) Uani 1 1 d .
O1A O -0.04728(13) 0.5127(3) 0.07552(9) 0.0489(7) Uani 1 1 d .
C1A C 0.08928(18) 0.4255(4) 0.07262(14) 0.0511(11) Uani 1 1 d .
H1AA H 0.0813 0.4297 0.0290 0.077 Uiso 1 1 d R
H1AB H 0.1081 0.5103 0.0902 0.077 Uiso 1 1 d R
H1AC H 0.1258 0.3567 0.0888 0.077 Uiso 1 1 d R
C2A C 0.03654(19) 0.3880(4) 0.17137(13) 0.0500(11) Uani 1 1 d .
H2AA H -0.0046 0.3690 0.1898 0.075 Uiso 1 1 d R
H2AB H 0.0754 0.3208 0.1833 0.075 Uiso 1 1 d R
H2AC H 0.0577 0.4743 0.1847 0.075 Uiso 1 1 d R
S1B S 0.24240(5) 0.92095(11) 0.02217(4) 0.0485(3) Uani 1 1 d .
O1B O 0.17168(12) 0.9228(3) 0.04464(10) 0.0546(8) Uani 1 1 d .
C1B C 0.24117(19) 1.0759(4) -0.01750(14) 0.0513(11) Uani 1 1 d .
H1BA H 0.2519 1.1476 0.0118 0.077 Uiso 1 1 d R
H1BB H 0.2793 1.0742 -0.0404 0.077 Uiso 1 1 d R
H1BC H 0.1918 1.0895 -0.0449 0.077 Uiso 1 1 d R
C2B C 0.2217(2) 0.8144(4) -0.04282(16) 0.0753(14) Uani 1 1 d .
H2BA H 0.2197 0.7230 -0.0302 0.113 Uiso 1 1 d R
H2BB H 0.1732 0.8393 -0.0691 0.113 Uiso 1 1 d R
H2BC H 0.2607 0.8240 -0.0645 0.113 Uiso 1 1 d R
H1N H 0.1474(19) 0.793(4) 0.1044(15) 0.062(13) Uiso 1 1 d .
H2N H 0.0637(14) 0.496(3) 0.2974(11) 0.008(9) Uiso 1 1 d .
H3N H -0.1114(18) 0.642(4) 0.2789(14) 0.036(12) Uiso 1 1 d .
H4N H -0.0796(17) 0.673(3) 0.1217(13) 0.030(11) Uiso 1 1 d .

loop_
_atom_site_aniso_label
_atom_site_aniso_U_11
_atom_site_aniso_U_22
_atom_site_aniso_U_33
_atom_site_aniso_U_23
_atom_site_aniso_U_13
_atom_site_aniso_U_12
O1 0.0388(14) 0.060(2) 0.0425(14) 0.0037(14) 0.0022(12) 0.0084(14)
N1 0.0334(17) 0.028(2) 0.0275(16) 0.0026(15) 0.0073(14) -0.0013(15)
C1 0.028(2) 0.023(2) 0.0311(19) -0.0006(17) 0.0063(15) -0.0011(16)
N2 0.0391(19) 0.036(2) 0.0219(17) -0.0034(16) 0.0085(14) -0.0030(16)
O2 0.0503(16) 0.079(2) 0.0428(15) 0.0121(15) 0.0260(12) 0.0143(15)
C2 0.034(2) 0.025(2) 0.0267(18) 0.0003(16) 0.0092(14) 0.0005(18)
N3 0.0409(19) 0.031(3) 0.041(2) -0.003(2) 0.0081(14) -0.0014(18)
N4 0.0309(18) 0.030(2) 0.0340(17) -0.0019(17) 0.0052(13) 0.0062(17)
C3 0.0286(19) 0.022(2) 0.0262(18) 0.0007(16) 0.0049(15) -0.0013(17)
C4 0.0243(19) 0.021(2) 0.0300(18) 0.0023(17) 0.0018(15) 0.0002(17)
N5 0.0333(17) 0.027(2) 0.0304(16) 0.0010(13) 0.0091(13) -0.0028(14)
C5 0.0287(18) 0.027(2) 0.0271(17) 0.0006(16) 0.0058(14) -0.0008(17)
N6 0.0328(17) 0.036(2) 0.0308(16) -0.0013(14) 0.0089(13) -0.0009(15)
C6 0.0236(18) 0.025(2) 0.0264(18) 0.0050(17) 0.0005(14) -0.0012(17)
C7 0.035(2) 0.035(3) 0.0278(19) -0.0045(18) 0.0009(15) 0.0001(18)
N7 0.0362(18) 0.039(2) 0.0451(19) 0.0020(17) 0.0115(16) -0.0004(16)
C8 0.039(2) 0.041(3) 0.0285(19) 0.0003(19) 0.0107(16) 0.0077(19)
C9 0.033(2) 0.036(3) 0.0239(18) 0.0012(18) 0.0064(15) 0.0034(19)
C10 0.037(2) 0.041(3) 0.038(2) 0.0083(19) 0.0156(16) 0.0004(19)
C11 0.034(2) 0.030(3) 0.039(2) 0.006(2) 0.0128(16) -0.0034(19)
C12 0.053(2) 0.034(3) 0.044(2) 0.006(2) 0.0143(19) 0.000(2)
C13 0.051(2) 0.041(3) 0.049(2) -0.006(2) 0.0120(19) -0.006(2)
C14 0.032(2) 0.044(3) 0.032(2) -0.002(2) 0.0091(16) -0.005(2)
C15 0.0252(19) 0.053(3) 0.044(2) 0.005(2) 0.0062(16) -0.001(2)
C16 0.029(2) 0.046(3) 0.033(2) 0.0050(19) 0.0054(15) 0.012(2)
C17 0.041(2) 0.040(3) 0.0311(19) -0.0010(19) 0.0086(16) 0.014(2)
C18 0.042(2) 0.032(3) 0.0299(19) -0.0012(18) -0.0006(16) 0.005(2)
C19 0.035(2) 0.025(3) 0.0241(18) 0.0039(17) -0.0022(15) 0.006(2)
C20 0.034(2) 0.025(2) 0.0323(19) -0.0002(17) 0.0042(15) -0.0023(18)
C21 0.038(2) 0.034(3) 0.0357(19) 0.0046(18) 0.0101(15) 0.0097(19)
C22 0.030(2) 0.042(3) 0.0371(19) 0.0069(18) 0.0054(15) -0.0031(19)
C23 0.048(2) 0.048(3) 0.046(2) 0.007(2) 0.0154(18) -0.001(2)
C24 0.049(2) 0.059(3) 0.044(2) 0.004(2) 0.0217(17) 0.000(2)
C25 0.035(2) 0.079(4) 0.066(3) 0.020(2) 0.0153(19) 0.009(2)
C26 0.048(2) 0.059(3) 0.044(2) 0.004(2) -0.0011(17) -0.010(2)
C27 0.048(2) 0.034(3) 0.045(2) 0.0022(19) 0.0011(17) -0.001(2)
C28 0.038(2) 0.046(3) 0.0322(19) 0.0055(18) 0.0047(15) 0.0003(19)
C29 0.033(2) 0.026(2) 0.0304(19) 0.0028(17) 0.0068(15) -0.0002(18)
C30 0.037(2) 0.037(3) 0.0305(19) 0.0014(17) 0.0066(15) -0.0032(19)
C31 0.038(2) 0.039(3) 0.0293(19) 0.0032(17) 0.0133(16) 0.0022(19)
C32 0.027(2) 0.032(3) 0.034(2) 0.0027(17) 0.0095(15) 0.0030(18)
C33 0.037(2) 0.036(3) 0.0264(19) 0.0013(17) 0.0021(15) -0.0046(19)
C34 0.033(2) 0.038(3) 0.0299(19) -0.0013(18) 0.0103(15) -0.0029(19)
S1A 0.0510(6) 0.0350(7) 0.0387(5) -0.0032(5) 0.0005(4) 0.0035(5)
O1A 0.0599(16) 0.0405(19) 0.0431(14) 0.0048(12) 0.0070(11) 0.0223(14)
C1A 0.050(2) 0.054(3) 0.044(2) 0.001(2) 0.0037(17) 0.009(2)
C2A 0.057(2) 0.049(3) 0.041(2) 0.000(2) 0.0084(17) 0.001(2)
S1B 0.0437(6) 0.0637(9) 0.0378(5) 0.0089(5) 0.0095(4) 0.0046(6)
O1B 0.0473(15) 0.068(2) 0.0563(15) 0.0219(14) 0.0287(12) 0.0089(14)
C1B 0.053(2) 0.062(3) 0.038(2) 0.009(2) 0.0113(17) -0.002(2)
C2B 0.093(3) 0.074(4) 0.055(3) -0.006(2) 0.012(2) 0.013(3)

loop_
_atom_type_symbol
_atom_type_description
_atom_type_scat_dispersion_real
_atom_type_scat_dispersion_imag
_atom_type_scat_source
C C 0.0033 0.0016 'International Tables Vol C Tables 4.2.6.8 and 6.1.1.4'
H H 0.0000 0.0000 'International Tables Vol C Tables 4.2.6.8 and 6.1.1.4'
N N 0.0061 0.0033 'International Tables Vol C Tables 4.2.6.8 and 6.1.1.4'
O O 0.0106 0.0060 'International Tables Vol C Tables 4.2.6.8 and 6.1.1.4'
S S 0.1246 0.1234 'International Tables Vol C Tables 4.2.6.8 and 6.1.1.4'

loop_
_geom_angle_atom_site_label_1
_geom_angle_atom_site_label_2
_geom_angle_atom_site_label_3
_geom_angle
C1 N1 C4 109.6(3)
C1 N1 H1N 123(2)
C4 N1 H1N 126(2)
N1 C1 C2 107.2(3)
N1 C1 C20 122.9(3)
C2 C1 C20 129.8(3)
C6 N2 C9 111.0(3)
C6 N2 H2N 123.8(19)
C9 N2 H2N 124.6(19)
C3 C2 C1 109.4(3)
C3 C2 H2A 125.6
C1 C2 H2A 125.0
C11 N3 C14 111.0(3)
C11 N3 H3N 123(2)
C14 N3 H3N 126(2)
C19 N4 C16 110.7(3)
C19 N4 H4N 123(2)
C16 N4 H4N 126(2)
C2 C3 C4 105.9(2)
C2 C3 C5 127.4(3)
C4 C3 C5 126.5(3)
N5 C4 N1 125.7(3)
N5 C4 C3 126.4(3)
N1 C4 C3 107.9(3)
N6 N5 C4 115.9(2)
C6 C5 C3 110.5(2)
C6 C5 C21 108.8(3)
C3 C5 C21 112.2(2)
C6 C5 C22 108.1(2)
C3 C5 C22 108.5(3)
C21 C5 C22 108.7(3)
N5 N6 C29 111.7(2)
C7 C6 N2 106.2(3)
C7 C6 C5 132.8(3)
N2 C6 C5 121.0(3)
C6 C7 C8 108.3(3)
C6 C7 H7A 125.7
C8 C7 H7A 126.0
O2 N7 O1 122.5(3)
O2 N7 C32 119.1(3)
O1 N7 C32 118.4(3)
C9 C8 C7 108.1(3)
C9 C8 H8A 125.3
C7 C8 H8A 126.7
C8 C9 N2 106.4(3)
C8 C9 C10 133.7(3)
N2 C9 C10 119.7(3)
C11 C10 C9 110.1(3)
C11 C10 C23 109.6(3)
C9 C10 C23 109.6(3)
C11 C10 C24 109.7(3)
C9 C10 C24 109.4(3)
C23 C10 C24 108.4(3)
C12 C11 N3 106.7(3)
C12 C11 C10 131.8(4)
N3 C11 C10 121.5(3)
C11 C12 C13 107.2(3)
C11 C12 H12A 126.1
C13 C12 H12A 126.7
C14 C13 C12 108.6(3)
C14 C13 H13A 124.2
C12 C13 H13A 127.2
C13 C14 N3 106.6(3)
C13 C14 C15 133.1(3)
N3 C14 C15 120.2(4)
C16 C15 C14 109.9(3)
C16 C15 C26 110.6(3)
C14 C15 C26 109.9(3)
C16 C15 C25 108.8(3)
C14 C15 C25 108.7(3)
C26 C15 C25 108.9(3)
C17 C16 N4 106.3(3)
C17 C16 C15 132.9(3)
N4 C16 C15 120.8(3)
C16 C17 C18 108.7(3)
C16 C17 H17A 124.3
C18 C17 H17A 127.0
C19 C18 C17 107.6(3)
C19 C18 H18A 125.8
C17 C18 H18A 126.7
C18 C19 N4 106.7(3)
C18 C19 C20 132.6(3)
N4 C19 C20 120.7(3)
C1 C20 C19 108.6(3)
C1 C20 C27 108.8(3)
C19 C20 C27 110.0(3)
C1 C20 C28 110.9(3)
C19 C20 C28 109.9(2)
C27 C20 C28 108.7(3)
C5 C21 H21A 109.4
C5 C21 H21B 110.2
H21A C21 H21B 109.5
C5 C21 H21C 108.8
H21A C21 H21C 109.5
H21B C21 H21C 109.5
C5 C22 H22A 108.8
C5 C22 H22B 109.5
H22A C22 H22B 109.5
C5 C22 H22C 110.1
H22A C22 H22C 109.5
H22B C22 H22C 109.5
C10 C23 H23A 109.0
C10 C23 H23B 109.9
H23A C23 H23B 109.5
C10 C23 H23C 109.6
H23A C23 H23C 109.5
H23B C23 H23C 109.5
C10 C24 H24A 110.9
C10 C24 H24B 108.1
H24A C24 H24B 109.5
C10 C24 H24C 109.5
H24A C24 H24C 109.5
H24B C24 H24C 109.5
C15 C25 H25A 108.8
C15 C25 H25B 109.6
H25A C25 H25B 109.5
C15 C25 H25C 110.0
H25A C25 H25C 109.5
H25B C25 H25C 109.5
C15 C26 H26A 109.2
C15 C26 H26B 109.3
H26A C26 H26B 109.5
C15 C26 H26C 109.9
H26A C26 H26C 109.5
H26B C26 H26C 109.5
C20 C27 H27A 109.6
C20 C27 H27B 108.9
H27A C27 H27B 109.5
C20 C27 H27C 110.0
H27A C27 H27C 109.5
H27B C27 H27C 109.5
C20 C28 H28A 108.9
C20 C28 H28B 108.7
H28A C28 H28B 109.5
C20 C28 H28C 110.8
H28A C28 H28C 109.5
H28B C28 H28C 109.5
C34 C29 C30 118.4(3)
C34 C29 N6 125.1(3)
C30 C29 N6 116.5(3)
C31 C30 C29 121.0(3)
C31 C30 H30A 120.7
C29 C30 H30A 118.3
C30 C31 C32 118.4(3)
C30 C31 H31A 121.5
C32 C31 H31A 120.1
C31 C32 C33 122.2(3)
C31 C32 N7 118.8(3)
C33 C32 N7 119.0(3)
C34 C33 C32 118.9(3)
C34 C33 H33A 121.1
C32 C33 H33A 120.1
C33 C34 C29 121.1(3)
C33 C34 H34A 120.5
C29 C34 H34A 118.4
O1A S1A C1A 106.74(17)
O1A S1A C2A 105.70(15)
C1A S1A C2A 96.98(15)
S1A C1A H1AA 109.1
S1A C1A H1AB 109.5
H1AA C1A H1AB 109.5
S1A C1A H1AC 109.8
H1AA C1A H1AC 109.5
H1AB C1A H1AC 109.5
S1A C2A H2AA 109.2
S1A C2A H2AB 109.9
H2AA C2A H2AB 109.5
S1A C2A H2AC 109.3
H2AA C2A H2AC 109.5
H2AB C2A H2AC 109.5
O1B S1B C2B 105.52(18)
O1B S1B C1B 104.85(16)
C2B S1B C1B 97.56(18)
S1B C1B H1BA 109.1
S1B C1B H1BB 109.5
H1BA C1B H1BB 109.5
S1B C1B H1BC 109.8
H1BA C1B H1BC 109.5
H1BB C1B H1BC 109.5
S1B C2B H2BA 109.9
S1B C2B H2BB 109.1
H2BA C2B H2BB 109.5
S1B C2B H2BC 109.5
H2BA C2B H2BC 109.5
H2BB C2B H2BC 109.5

loop_
_geom_bond_atom_site_label_1
_geom_bond_atom_site_label_2
_geom_bond_distance
O1 N7 1.234(3)
N1 C1 1.359(4)
N1 C4 1.384(4)
N1 H1N 0.86(3)
C1 C2 1.393(4)
C1 C20 1.508(4)
N2 C6 1.375(4)
N2 C9 1.376(4)
N2 H2N 0.80(2)
O2 N7 1.225(3)
C2 C3 1.391(4)
C2 H2A 0.9599
N3 C11 1.373(4)
N3 C14 1.374(4)
N3 H3N 0.84(3)
N4 C19 1.371(4)
N4 C16 1.386(4)
N4 H4N 0.82(3)
C3 C4 1.408(4)
C3 C5 1.524(4)
C4 N5 1.358(4)
N5 N6 1.291(3)
C5 C6 1.518(4)
C5 C21 1.532(4)
C5 C22 1.536(4)
N6 C29 1.417(4)
C6 C7 1.356(4)
C7 C8 1.423(4)
C7 H7A 0.9600
N7 C32 1.463(4)
C8 C9 1.354(4)
C8 H8A 0.9600
C9 C10 1.512(4)
C10 C11 1.507(4)
C10 C23 1.534(5)
C10 C24 1.554(4)
C11 C12 1.366(5)
C12 C13 1.428(4)
C12 H12A 0.9600
C13 C14 1.351(5)
C13 H13A 0.9600
C14 C15 1.519(5)
C15 C16 1.515(5)
C15 C26 1.532(4)
C15 C25 1.534(4)
C16 C17 1.354(5)
C17 C18 1.422(4)
C17 H17A 0.9599
C18 C19 1.368(4)
C18 H18A 0.9600
C19 C20 1.509(4)
C20 C27 1.526(5)
C20 C28 1.551(4)
C21 H21A 0.9600
C21 H21B 0.9599
C21 H21C 0.9601
C22 H22A 0.9601
C22 H22B 0.9599
C22 H22C 0.9601
C23 H23A 0.9600
C23 H23B 0.9600
C23 H23C 0.9600
C24 H24A 0.9600
C24 H24B 0.9601
C24 H24C 0.9600
C25 H25A 0.9600
C25 H25B 0.9601
C25 H25C 0.9601
C26 H26A 0.9602
C26 H26B 0.9600
C26 H26C 0.9601
C27 H27A 0.9601
C27 H27B 0.9600
C27 H27C 0.9599
C28 H28A 0.9600
C28 H28B 0.9601
C28 H28C 0.9598
C29 C34 1.390(4)
C29 C30 1.401(4)
C30 C31 1.380(4)
C30 H30A 0.9600
C31 C32 1.375(4)
C31 H31A 0.9602
C32 C33 1.379(4)
C33 C34 1.373(4)
C33 H33A 0.9600
C34 H34A 0.9600
S1A O1A 1.504(2)
S1A C1A 1.776(3)
S1A C2A 1.780(3)
C1A H1AA 0.9601
C1A H1AB 0.9601
C1A H1AC 0.9601
C2A H2AA 0.9598
C2A H2AB 0.9601
C2A H2AC 0.9601
S1B O1B 1.491(2)
S1B C2B 1.774(4)
S1B C1B 1.785(4)
C1B H1BA 0.9601
C1B H1BB 0.9599
C1B H1BC 0.9600
C2B H2BA 0.9599
C2B H2BB 0.9601
C2B H2BC 0.9600

loop_
_geom_hbond_atom_site_label_D
_geom_hbond_atom_site_label_H
_geom_hbond_atom_site_label_A
_geom_hbond_distance_DH
_geom_hbond_distance_HA
_geom_hbond_distance_DA
_geom_hbond_angle_DHA
_geom_hbond_site_symmetry_A
N1 H1N O1B 0.86(3) 1.99(4) 2.825(4) 161(3) .
N4 H4N O1A 0.82(3) 2.08(3) 2.892(4) 174(3) .
N3 H3N O1 0.84(3) 2.54(3) 3.378(5) 172(3) 2

loop_
_geom_torsion_atom_site_label_1
_geom_torsion_atom_site_label_2
_geom_torsion_atom_site_label_3
_geom_torsion_atom_site_label_4
_geom_torsion
C4 N1 C1 C2 -0.2(4)
C4 N1 C1 C20 175.7(3)
N1 C1 C2 C3 0.5(4)
C20 C1 C2 C3 -174.9(3)
C1 C2 C3 C4 -0.7(4)
C1 C2 C3 C5 175.8(3)
C1 N1 C4 N5 179.2(3)
C1 N1 C4 C3 -0.3(4)
C2 C3 C4 N5 -178.9(3)
C5 C3 C4 N5 4.5(5)
C2 C3 C4 N1 0.6(4)
C5 C3 C4 N1 -176.0(3)
N1 C4 N5 N6 -5.0(5)
C3 C4 N5 N6 174.4(3)
C2 C3 C5 C6 8.8(5)
C4 C3 C5 C6 -175.4(3)
C2 C3 C5 C21 130.4(3)
C4 C3 C5 C21 -53.8(4)
C2 C3 C5 C22 -109.6(4)
C4 C3 C5 C22 66.3(4)
C4 N5 N6 C29 180.0(3)
C9 N2 C6 C7 1.2(4)
C9 N2 C6 C5 -179.6(3)
C3 C5 C6 C7 -108.8(4)
C21 C5 C6 C7 127.6(4)
C22 C5 C6 C7 9.7(5)
C3 C5 C6 N2 72.2(4)
C21 C5 C6 N2 -51.4(4)
C22 C5 C6 N2 -169.2(3)
N2 C6 C7 C8 -0.3(4)
C5 C6 C7 C8 -179.3(3)
C6 C7 C8 C9 -0.7(4)
C7 C8 C9 N2 1.4(4)
C7 C8 C9 C10 176.7(3)
C6 N2 C9 C8 -1.6(4)
C6 N2 C9 C10 -177.7(3)
C8 C9 C10 C11 140.6(4)
N2 C9 C10 C11 -44.7(4)
C8 C9 C10 C23 -98.8(4)
N2 C9 C10 C23 75.9(3)
C8 C9 C10 C24 19.9(5)
N2 C9 C10 C24 -165.3(3)
C14 N3 C11 C12 0.8(4)
C14 N3 C11 C10 -178.2(3)
C9 C10 C11 C12 118.7(4)
C23 C10 C11 C12 -1.9(5)
C24 C10 C11 C12 -120.9(4)
C9 C10 C11 N3 -62.6(4)
C23 C10 C11 N3 176.8(3)
C24 C10 C11 N3 57.8(4)
N3 C11 C12 C13 -0.3(4)
C10 C11 C12 C13 178.6(3)
C11 C12 C13 C14 -0.3(4)
C12 C13 C14 N3 0.8(4)
C12 C13 C14 C15 -175.4(3)
C11 N3 C14 C13 -1.0(4)
C11 N3 C14 C15 175.8(3)
C13 C14 C15 C16 -135.9(4)
N3 C14 C15 C16 48.3(4)
C13 C14 C15 C26 -13.9(5)
N3 C14 C15 C26 170.3(3)
C13 C14 C15 C25 105.1(4)
N3 C14 C15 C25 -70.7(4)
C19 N4 C16 C17 0.0(4)
C19 N4 C16 C15 -177.6(3)
C14 C15 C16 C17 -110.2(4)
C26 C15 C16 C17 128.3(4)
C25 C15 C16 C17 8.7(5)
C14 C15 C16 N4 66.7(4)
C26 C15 C16 N4 -54.8(4)
C25 C15 C16 N4 -174.4(3)
N4 C16 C17 C18 -0.2(4)
C15 C16 C17 C18 177.0(3)
C16 C17 C18 C19 0.3(4)
C17 C18 C19 N4 -0.3(3)
C17 C18 C19 C20 -179.3(3)
C16 N4 C19 C18 0.2(3)
C16 N4 C19 C20 179.3(3)
N1 C1 C20 C19 160.6(3)
C2 C1 C20 C19 -24.6(5)
N1 C1 C20 C27 -79.7(4)
C2 C1 C20 C27 95.1(4)
N1 C1 C20 C28 39.8(4)
C2 C1 C20 C28 -145.4(3)
C18 C19 C20 C1 113.9(4)
N4 C19 C20 C1 -64.9(4)
C18 C19 C20 C27 -5.0(4)
N4 C19 C20 C27 176.2(3)
C18 C19 C20 C28 -124.6(4)
N4 C19 C20 C28 56.6(4)
N5 N6 C29 C34 -10.8(4)
N5 N6 C29 C30 169.4(3)
C34 C29 C30 C31 1.1(5)
N6 C29 C30 C31 -179.1(3)
C29 C30 C31 C32 0.5(5)
C30 C31 C32 C33 -1.3(5)
C30 C31 C32 N7 177.5(3)
O2 N7 C32 C31 7.1(5)
O1 N7 C32 C31 -171.8(3)
O2 N7 C32 C33 -174.0(3)
O1 N7 C32 C33 7.1(5)
C31 C32 C33 C34 0.6(5)
N7 C32 C33 C34 -178.3(3)
C32 C33 C34 C29 1.1(5)
C30 C29 C34 C33 -1.9(5)
N6 C29 C34 C33 178.3(3)
